data_1534127
loop_
_publ_author_name
'Huang, Zheng'
'Askari, Mohammad S.'
'Esguerra, Kenneth Virgel N.'
'Dai, Tian-Yang'
'Kwon, Ohhyeon'
'Ottenwaelder, Xavier'
'Lumb, Jean-Philip'

_publ_section_title
;
 A bio-inspired synthesis of oxindoles by catalytic aerobic dual C--H
 functionalization of phenols
;
_journal_issue 1
_journal_name_full 'Chem. Sci.'
_journal_page_first 358
_journal_paper_doi 10.1039/C5SC02395E
_journal_volume 7
_journal_year 2016
_chemical_formula_moiety 'C17 H15 N O3'
_chemical_formula_sum 'C17 H15 N O3'
_chemical_formula_weight 281.30
_chemical_name_systematic
; 
 ? 
;
_space_group_crystal_system monoclinic
_space_group_IT_number 14
_space_group_name_Hall '-P 2ybc'
_space_group_name_H-M_alt 'P 1 21/c 1'
_symmetry_space_group_name_Hall '-P 2ybc'
_symmetry_space_group_name_H-M 'P 1 21/c 1'
_atom_sites_solution_hydrogens geom
_audit_creation_method SHELXL-2013
_audit_update_record
;
2015-06-10 deposited with the CCDC.
2015-10-06 downloaded from the CCDC.
;
_cell_angle_alpha 90
_cell_angle_beta 113.83(3)
_cell_angle_gamma 90
_cell_formula_units_Z 4
_cell_length_a 5.792(3)
_cell_length_b 23.556(9)
_cell_length_c 11.041(5)
_cell_measurement_temperature 150(2)
_cell_volume 1378.0(11)
_computing_cell_refinement 'Bruker SAINT'
_computing_data_collection 'Bruker APEX2'
_computing_data_reduction 'Bruker SAINT'
_computing_molecular_graphics 'Bruker SHELXTL'
_computing_publication_material 'Bruker SHELXTL'
_computing_structure_refinement 'SHELXL-2013 (Sheldrick, 2013)'
_computing_structure_solution 'SHELXS-97 (Sheldrick, 2008)'
_diffrn_ambient_temperature 150(2)
_diffrn_measured_fraction_theta_full 0.999
_diffrn_measured_fraction_theta_max 1.000
_diffrn_measurement_device_type 'Bruker APEX-II CCD'
_diffrn_measurement_method '\f and \w scans'
_diffrn_radiation_type CuK\a
_diffrn_radiation_wavelength 1.54178
_diffrn_reflns_av_R_equivalents 0.0471
_diffrn_reflns_av_unetI/netI 0.0257
_diffrn_reflns_laue_measured_fraction_full 0.999
_diffrn_reflns_laue_measured_fraction_max 1.000
_diffrn_reflns_limit_h_max 6
_diffrn_reflns_limit_h_min -6
_diffrn_reflns_limit_k_max 28
_diffrn_reflns_limit_k_min -27
_diffrn_reflns_limit_l_max 13
_diffrn_reflns_limit_l_min -13
_diffrn_reflns_number 19027
_diffrn_reflns_point_group_measured_fraction_full 0.999
_diffrn_reflns_point_group_measured_fraction_max 1.000
_diffrn_reflns_theta_full 67.679
_diffrn_reflns_theta_max 68.056
_diffrn_reflns_theta_min 3.753
_exptl_absorpt_coefficient_mu 0.761
_exptl_absorpt_correction_T_max 0.7531
_exptl_absorpt_correction_T_min 0.7024
_exptl_absorpt_correction_type multi-scan
_exptl_absorpt_process_details 'SADABS V2008/1 (Bruker AXS)'
_exptl_crystal_colour yellow
_exptl_crystal_density_diffrn 1.356
_exptl_crystal_description rhomb
_exptl_crystal_F_000 592
_exptl_crystal_size_max 0.247
_exptl_crystal_size_mid 0.126
_exptl_crystal_size_min 0.124
_refine_diff_density_max 0.420
_refine_diff_density_min -0.215
_refine_diff_density_rms 0.046
_refine_ls_extinction_coef 0.0031(4)
_refine_ls_extinction_expression Fc^*^=kFc[1+0.001xFc^2^\l^3^/sin(2\q)]^-1/4^
_refine_ls_extinction_method SHELXL
_refine_ls_goodness_of_fit_ref 1.070
_refine_ls_hydrogen_treatment constr
_refine_ls_matrix_type full
_refine_ls_number_parameters 193
_refine_ls_number_reflns 2508
_refine_ls_number_restraints 0
_refine_ls_restrained_S_all 1.070
_refine_ls_R_factor_all 0.0458
_refine_ls_R_factor_gt 0.0392
_refine_ls_shift/su_max 0.001
_refine_ls_shift/su_mean 0.000
_refine_ls_structure_factor_coef Fsqd
_refine_ls_weighting_details
; 
 w=1/[\s^2^(Fo^2^)+(0.0494P)^2^+0.5445P] 
 where P=(Fo^2^+2Fc^2^)/3 
;
_refine_ls_weighting_scheme calc
_refine_ls_wR_factor_gt 0.1006
_refine_ls_wR_factor_ref 0.1056
_reflns_Friedel_coverage 0.000
_reflns_number_gt 2154
_reflns_number_total 2508
_reflns_threshold_expression 'I > 2\s(I)'
_cod_data_source_file c5sc02395e3.cif
_cod_data_source_block cu_zheng2_0m
_cod_depositor_comments 'Adding full bibliography for 1534126--1534130.cif.'
_cod_database_code 1534127
_shelx_space_group_comment
; 
The symmetry employed for this shelxl refinement is uniquely defined 
by the following loop, which should always be used as a source of 
symmetry information in preference to the above space-group names. 
They are only intended as comments. 
;
_shelx_estimated_absorpt_t_min 0.834
_shelx_estimated_absorpt_t_max 0.911
_shelxl_version_number 2013-2

loop_
_space_group_symop_operation_xyz
'x, y, z'
'-x, y+1/2, -z+1/2'
'-x, -y, -z'
'x, -y-1/2, z-1/2'

loop_
_atom_site_label
_atom_site_type_symbol
_atom_site_fract_x
_atom_site_fract_y
_atom_site_fract_z
_atom_site_U_iso_or_equiv
_atom_site_adp_type
_atom_site_occupancy
_atom_site_site_symmetry_order
_atom_site_calc_flag
_atom_site_refinement_flags_posn
_atom_site_refinement_flags_adp
O1 O 0.8453(2) 0.98011(5) 0.59707(12) 0.0439(4) Uani 1 1 d . .
O2 O 1.1797(2) 0.89088(5) 0.71831(11) 0.0415(3) Uani 1 1 d . .
O3 O 0.3195(2) 0.77515(4) 0.09946(10) 0.0300(3) Uani 1 1 d . .
N1 N 0.4053(2) 0.85579(5) 0.22899(12) 0.0226(3) Uani 1 1 d . .
C1 C 0.8232(3) 0.93681(7) 0.53064(15) 0.0294(4) Uani 1 1 d . .
C2 C 1.0317(3) 0.89261(7) 0.57582(15) 0.0275(4) Uani 1 1 d . .
C3 C 0.9878(3) 0.83743(6) 0.50874(15) 0.0263(3) Uani 1 1 d . .
H3 H 1.1075 0.8077 0.5429 0.032 Uiso 1 1 calc R U
C4 C 0.7787(3) 0.82928(6) 0.39932(14) 0.0227(3) Uani 1 1 d . .
C5 C 0.5921(3) 0.87486(6) 0.34783(14) 0.0231(3) Uani 1 1 d . .
C6 C 0.6079(3) 0.92565(6) 0.40837(15) 0.0268(3) Uani 1 1 d . .
H6 H 0.4796 0.9534 0.3710 0.032 Uiso 1 1 calc R U
C7 C 1.2937(3) 0.91477(8) 0.63925(17) 0.0380(4) Uani 1 1 d . .
H7A H 1.4288 0.8928 0.6275 0.046 Uiso 1 1 calc R U
H7B H 1.3172 0.9565 0.6426 0.046 Uiso 1 1 calc R U
C8 C 0.6895(3) 0.77763(6) 0.31131(14) 0.0238(3) Uani 1 1 d . .
C9 C 0.4525(3) 0.80025(6) 0.19909(14) 0.0236(3) Uani 1 1 d . .
C10 C 0.8791(3) 0.75601(7) 0.25724(17) 0.0323(4) Uani 1 1 d . .
H10A H 0.9267 0.7872 0.2132 0.049 Uiso 1 1 calc R U
H10B H 0.8019 0.7254 0.1935 0.049 Uiso 1 1 calc R U
H10C H 1.0298 0.7416 0.3304 0.049 Uiso 1 1 calc R U
C11 C 0.6123(3) 0.72894(7) 0.38074(16) 0.0317(4) Uani 1 1 d . .
H11A H 0.7636 0.7126 0.4502 0.048 Uiso 1 1 calc R U
H11B H 0.5238 0.6995 0.3158 0.048 Uiso 1 1 calc R U
H11C H 0.5005 0.7437 0.4203 0.048 Uiso 1 1 calc R U
C12 C 0.1870(3) 0.88777(6) 0.14502(14) 0.0235(3) Uani 1 1 d . .
C13 C 0.0258(3) 0.91019(6) 0.19762(16) 0.0277(4) Uani 1 1 d . .
H13 H 0.0623 0.9059 0.2891 0.033 Uiso 1 1 calc R U
C14 C -0.1902(3) 0.93902(7) 0.11449(17) 0.0337(4) Uani 1 1 d . .
H14 H -0.3018 0.9547 0.1493 0.040 Uiso 1 1 calc R U
C15 C -0.2424(3) 0.94483(7) -0.01864(17) 0.0359(4) Uani 1 1 d . .
H15 H -0.3917 0.9638 -0.0753 0.043 Uiso 1 1 calc R U
C16 C -0.0780(3) 0.92311(7) -0.06995(16) 0.0342(4) Uani 1 1 d . .
H16 H -0.1134 0.9280 -0.1612 0.041 Uiso 1 1 calc R U
C17 C 0.1381(3) 0.89429(7) 0.01169(15) 0.0279(4) Uani 1 1 d . .
H17 H 0.2509 0.8792 -0.0230 0.033 Uiso 1 1 calc R U

loop_
_atom_site_aniso_label
_atom_site_aniso_U_11
_atom_site_aniso_U_22
_atom_site_aniso_U_33
_atom_site_aniso_U_23
_atom_site_aniso_U_13
_atom_site_aniso_U_12
O1 0.0413(7) 0.0378(7) 0.0403(7) -0.0167(6) 0.0036(6) 0.0062(5)
O2 0.0402(7) 0.0492(8) 0.0259(6) -0.0026(5) 0.0037(5) 0.0029(6)
O3 0.0282(6) 0.0289(6) 0.0282(6) -0.0064(5) 0.0065(5) -0.0036(4)
N1 0.0209(6) 0.0231(6) 0.0212(6) -0.0022(5) 0.0060(5) 0.0013(5)
C1 0.0307(9) 0.0277(8) 0.0277(8) -0.0044(6) 0.0096(7) 0.0002(6)
C2 0.0258(8) 0.0318(8) 0.0209(8) -0.0006(6) 0.0053(6) 0.0005(6)
C3 0.0244(8) 0.0268(8) 0.0258(8) 0.0010(6) 0.0081(6) 0.0026(6)
C4 0.0238(7) 0.0229(7) 0.0229(7) 0.0011(6) 0.0110(6) 0.0008(6)
C5 0.0207(7) 0.0273(8) 0.0207(7) 0.0000(6) 0.0076(6) -0.0009(6)
C6 0.0253(8) 0.0252(8) 0.0266(8) -0.0016(6) 0.0071(6) 0.0036(6)
C7 0.0311(9) 0.0367(9) 0.0365(9) -0.0038(7) 0.0035(8) -0.0036(7)
C8 0.0214(7) 0.0241(8) 0.0246(8) -0.0003(6) 0.0080(6) 0.0007(6)
C9 0.0224(7) 0.0246(7) 0.0246(7) -0.0005(6) 0.0104(6) -0.0016(6)
C10 0.0274(8) 0.0362(9) 0.0337(9) -0.0057(7) 0.0126(7) 0.0043(7)
C11 0.0336(9) 0.0274(8) 0.0309(8) 0.0023(7) 0.0098(7) -0.0020(6)
C12 0.0200(7) 0.0218(7) 0.0247(8) 0.0003(6) 0.0049(6) -0.0014(5)
C13 0.0252(8) 0.0299(8) 0.0264(8) 0.0021(6) 0.0089(7) 0.0008(6)
C14 0.0265(8) 0.0336(9) 0.0410(10) 0.0026(7) 0.0136(7) 0.0056(7)
C15 0.0282(9) 0.0334(9) 0.0370(9) 0.0054(7) 0.0036(7) 0.0064(7)
C16 0.0338(9) 0.0373(9) 0.0239(8) 0.0020(7) 0.0038(7) -0.0012(7)
C17 0.0263(8) 0.0293(8) 0.0266(8) -0.0013(6) 0.0091(7) -0.0012(6)

loop_
_atom_type_symbol
_atom_type_description
_atom_type_scat_dispersion_real
_atom_type_scat_dispersion_imag
_atom_type_scat_source
C C 0.0181 0.0091 'International Tables Vol C Tables 4.2.6.8 and 6.1.1.4'
H H 0.0000 0.0000 'International Tables Vol C Tables 4.2.6.8 and 6.1.1.4'
N N 0.0311 0.0180 'International Tables Vol C Tables 4.2.6.8 and 6.1.1.4'
O O 0.0492 0.0322 'International Tables Vol C Tables 4.2.6.8 and 6.1.1.4'

loop_
_geom_angle_atom_site_label_1
_geom_angle_atom_site_label_2
_geom_angle_atom_site_label_3
_geom_angle
C7 O2 C2 62.47(11)
C5 N1 C9 111.74(12)
C5 N1 C12 125.60(12)
C9 N1 C12 122.66(12)
O1 C1 C6 123.34(15)
O1 C1 C2 119.65(15)
C6 C1 C2 117.00(13)
O2 C2 C3 115.27(13)
O2 C2 C7 57.13(11)
C3 C2 C7 119.02(14)
O2 C2 C1 114.65(13)
C3 C2 C1 119.31(14)
C7 C2 C1 116.04(14)
C4 C3 C2 119.55(14)
C4 C3 H3 120.2
C2 C3 H3 120.2
C3 C4 C5 120.21(14)
C3 C4 C8 130.31(14)
C5 C4 C8 109.48(13)
C6 C5 N1 128.31(14)
C6 C5 C4 124.28(14)
N1 C5 C4 107.41(13)
C5 C6 C1 118.83(14)
C5 C6 H6 120.6
C1 C6 H6 120.6
O2 C7 C2 60.40(11)
O2 C7 H7A 117.7
C2 C7 H7A 117.7
O2 C7 H7B 117.7
C2 C7 H7B 117.7
H7A C7 H7B 114.9
C4 C8 C9 101.68(12)
C4 C8 C10 113.89(13)
C9 C8 C10 110.52(13)
C4 C8 C11 111.80(13)
C9 C8 C11 108.46(12)
C10 C8 C11 110.10(13)
O3 C9 N1 123.75(14)
O3 C9 C8 126.88(14)
N1 C9 C8 109.36(12)
C8 C10 H10A 109.5
C8 C10 H10B 109.5
H10A C10 H10B 109.5
C8 C10 H10C 109.5
H10A C10 H10C 109.5
H10B C10 H10C 109.5
C8 C11 H11A 109.5
C8 C11 H11B 109.5
H11A C11 H11B 109.5
C8 C11 H11C 109.5
H11A C11 H11C 109.5
H11B C11 H11C 109.5
C13 C12 C17 121.13(14)
C13 C12 N1 119.55(14)
C17 C12 N1 119.29(14)
C12 C13 C14 119.13(15)
C12 C13 H13 120.4
C14 C13 H13 120.4
C15 C14 C13 120.06(16)
C15 C14 H14 120.0
C13 C14 H14 120.0
C14 C15 C16 120.42(15)
C14 C15 H15 119.8
C16 C15 H15 119.8
C15 C16 C17 120.16(16)
C15 C16 H16 119.9
C17 C16 H16 119.9
C16 C17 C12 119.08(15)
C16 C17 H17 120.5
C12 C17 H17 120.5

loop_
_geom_bond_atom_site_label_1
_geom_bond_atom_site_label_2
_geom_bond_distance
O1 C1 1.2323(19)
O2 C7 1.407(2)
O2 C2 1.457(2)
O3 C9 1.2118(18)
N1 C5 1.3955(19)
N1 C9 1.4032(19)
N1 C12 1.4415(19)
C1 C6 1.444(2)
C1 C2 1.518(2)
C2 C3 1.466(2)
C2 C7 1.486(2)
C3 C4 1.335(2)
C3 H3 0.9500
C4 C5 1.465(2)
C4 C8 1.512(2)
C5 C6 1.355(2)
C6 H6 0.9500
C7 H7A 0.9900
C7 H7B 0.9900
C8 C9 1.526(2)
C8 C10 1.533(2)
C8 C11 1.543(2)
C10 H10A 0.9800
C10 H10B 0.9800
C10 H10C 0.9800
C11 H11A 0.9800
C11 H11B 0.9800
C11 H11C 0.9800
C12 C13 1.388(2)
C12 C17 1.391(2)
C13 C14 1.393(2)
C13 H13 0.9500
C14 C15 1.383(3)
C14 H14 0.9500
C15 C16 1.387(3)
C15 H15 0.9500
C16 C17 1.388(2)
C16 H16 0.9500
C17 H17 0.9500

loop_
_geom_torsion_atom_site_label_1
_geom_torsion_atom_site_label_2
_geom_torsion_atom_site_label_3
_geom_torsion_atom_site_label_4
_geom_torsion
C7 O2 C2 C3 109.49(16)
C7 O2 C2 C1 -106.18(16)
O1 C1 C2 O2 27.6(2)
C6 C1 C2 O2 -153.41(14)
O1 C1 C2 C3 170.34(15)
C6 C1 C2 C3 -10.6(2)
O1 C1 C2 C7 -36.3(2)
C6 C1 C2 C7 142.73(16)
O2 C2 C3 C4 150.70(14)
C7 C2 C3 C4 -144.42(16)
C1 C2 C3 C4 8.1(2)
C2 C3 C4 C5 -1.0(2)
C2 C3 C4 C8 179.29(14)
C9 N1 C5 C6 -179.24(15)
C12 N1 C5 C6 0.4(2)
C9 N1 C5 C4 1.04(16)
C12 N1 C5 C4 -179.36(13)
C3 C4 C5 C6 -3.9(2)
C8 C4 C5 C6 175.83(14)
C3 C4 C5 N1 175.82(13)
C8 C4 C5 N1 -4.44(16)
N1 C5 C6 C1 -178.62(14)
C4 C5 C6 C1 1.1(2)
O1 C1 C6 C5 -174.98(16)
C2 C1 C6 C5 6.0(2)
C3 C2 C7 O2 -102.87(16)
C1 C2 C7 O2 103.71(15)
C3 C4 C8 C9 -174.61(15)
C5 C4 C8 C9 5.68(15)
C3 C4 C8 C10 -55.7(2)
C5 C4 C8 C10 124.56(14)
C3 C4 C8 C11 69.9(2)
C5 C4 C8 C11 -109.85(14)
C5 N1 C9 O3 -178.26(14)
C12 N1 C9 O3 2.1(2)
C5 N1 C9 C8 2.72(16)
C12 N1 C9 C8 -176.89(12)
C4 C8 C9 O3 175.95(15)
C10 C8 C9 O3 54.7(2)
C11 C8 C9 O3 -66.09(19)
C4 C8 C9 N1 -5.07(15)
C10 C8 C9 N1 -126.33(13)
C11 C8 C9 N1 112.89(14)
C5 N1 C12 C13 -55.0(2)
C9 N1 C12 C13 124.55(16)
C5 N1 C12 C17 126.71(16)
C9 N1 C12 C17 -53.7(2)
C17 C12 C13 C14 0.9(2)
N1 C12 C13 C14 -177.37(13)
C12 C13 C14 C15 0.2(2)
C13 C14 C15 C16 -1.3(3)
C14 C15 C16 C17 1.3(3)
C15 C16 C17 C12 -0.2(2)
C13 C12 C17 C16 -0.9(2)
N1 C12 C17 C16 177.35(13)
